data_4508522
loop_
_publ_author_name
'Mahmudov, Kamran T.'
'Guedes da Silva, M. F\'atima C.'
'Kirillov, Alexander M.'
'Kopylovich, Maximilian N.'
'Mizar, Archana'
'Pombeiro, Armando J. L.'

_publ_section_title
;
 Structural Versatility of Alkali Metal Coordination Polymers Driven by
 Arylhydrazones of \b-Diketones
;
_journal_issue 11
_journal_name_full 'Crystal Growth &amp; Design'
_journal_page_first 5076
_journal_paper_doi 10.1021/cg401238h
_journal_volume 13
_journal_year 2013
_chemical_formula_moiety 'C22 H34 N4 Na2 O16 S2, 4(H2 O)'
_chemical_formula_sum 'C22 H42 N4 Na2 O20 S2'
_chemical_formula_weight 792.70
_chemical_name_systematic
; 
 ? 
;
_space_group_IT_number 2
_symmetry_cell_setting triclinic
_symmetry_space_group_name_Hall '-P 1'
_symmetry_space_group_name_H-M 'P -1'
_atom_sites_solution_hydrogens geom
_atom_sites_solution_primary direct
_atom_sites_solution_secondary difmap
_audit_creation_method SHELXL-97
_cell_angle_alpha 78.143(2)
_cell_angle_beta 88.395(3)
_cell_angle_gamma 82.401(2)
_cell_formula_units_Z 1
_cell_length_a 6.7694(3)
_cell_length_b 11.5358(5)
_cell_length_c 11.5612(5)
_cell_measurement_reflns_used 3426
_cell_measurement_temperature 150(2)
_cell_measurement_theta_max 29.91
_cell_measurement_theta_min 3.04
_cell_volume 875.80(7)
_computing_structure_refinement 'SHELXL-97 (Sheldrick, 1997)'
_computing_structure_solution 'SHELXS-97 (Sheldrick, 1990)'
_diffrn_ambient_temperature 150(2)
_diffrn_measured_fraction_theta_full 0.986
_diffrn_measured_fraction_theta_max 0.986
_diffrn_measurement_device_type 'Bruker APEX-II CCD'
_diffrn_measurement_method '\f and \w scans'
_diffrn_radiation_monochromator graphite
_diffrn_radiation_source 'fine-focus sealed tube'
_diffrn_radiation_type MoK\a
_diffrn_radiation_wavelength 0.71069
_diffrn_reflns_av_R_equivalents 0.0458
_diffrn_reflns_av_sigmaI/netI 0.0447
_diffrn_reflns_limit_h_max 8
_diffrn_reflns_limit_h_min -8
_diffrn_reflns_limit_k_max 13
_diffrn_reflns_limit_k_min -13
_diffrn_reflns_limit_l_max 10
_diffrn_reflns_limit_l_min -13
_diffrn_reflns_number 11775
_diffrn_reflns_theta_full 25.35
_diffrn_reflns_theta_max 25.35
_diffrn_reflns_theta_min 3.33
_exptl_absorpt_coefficient_mu 0.263
_exptl_absorpt_correction_T_max 0.9716
_exptl_absorpt_correction_T_min 0.9216
_exptl_absorpt_correction_type multi-scan
_exptl_absorpt_process_details sadabs
_exptl_crystal_colour yellow
_exptl_crystal_density_diffrn 1.503
_exptl_crystal_density_method 'not measured'
_exptl_crystal_description plate
_exptl_crystal_F_000 416
_exptl_crystal_size_max 0.44
_exptl_crystal_size_mid 0.26
_exptl_crystal_size_min 0.11
_refine_diff_density_max 1.709
_refine_diff_density_min -0.844
_refine_diff_density_rms 0.082
_refine_ls_extinction_method none
_refine_ls_goodness_of_fit_ref 1.037
_refine_ls_hydrogen_treatment constr
_refine_ls_matrix_type full
_refine_ls_number_parameters 228
_refine_ls_number_reflns 3154
_refine_ls_number_restraints 14
_refine_ls_restrained_S_all 1.108
_refine_ls_R_factor_all 0.0791
_refine_ls_R_factor_gt 0.0585
_refine_ls_shift/su_max 0.006
_refine_ls_shift/su_mean 0.000
_refine_ls_structure_factor_coef Fsqd
_refine_ls_weighting_details 'calc w=1/[\s^2^(Fo^2^)+(0.0636P)^2^+2.3434P] where P=(Fo^2^+2Fc^2^)/3'
_refine_ls_weighting_scheme calc
_refine_ls_wR_factor_gt 0.1402
_refine_ls_wR_factor_ref 0.1529
_reflns_number_gt 2450
_reflns_number_total 3154
_reflns_threshold_expression >2sigma(I)
_cod_data_source_file cg401238h_si_002.cif
_cod_data_source_block Compound2
_cod_database_code 4508522

loop_
_symmetry_equiv_pos_as_xyz
'x, y, z'
'-x, -y, -z'

loop_
_atom_site_label
_atom_site_type_symbol
_atom_site_fract_x
_atom_site_fract_y
_atom_site_fract_z
_atom_site_U_iso_or_equiv
_atom_site_adp_type
_atom_site_occupancy
_atom_site_symmetry_multiplicity
_atom_site_calc_flag
_atom_site_refinement_flags
C1 C 0.7471(5) -0.1570(3) 0.1332(3) 0.0156(8) Uani 1 1 d .
C2 C 0.7449(5) -0.2685(3) 0.1048(3) 0.0176(8) Uani 1 1 d .
H2 H 0.7461 -0.3374 0.1663 0.021 Uiso 1 1 calc R
C3 C 0.7409(5) -0.2800(3) -0.0123(3) 0.0191(8) Uani 1 1 d .
H3 H 0.7388 -0.3562 -0.0310 0.023 Uiso 1 1 calc R
C4 C 0.7402(6) -0.1799(3) -0.1014(3) 0.0206(8) Uani 1 1 d .
H4 H 0.7367 -0.1877 -0.1815 0.025 Uiso 1 1 calc R
C5 C 0.7445(6) -0.0686(3) -0.0754(3) 0.0187(8) Uani 1 1 d .
H5 H 0.7439 -0.0005 -0.1377 0.022 Uiso 1 1 calc R
C6 C 0.7496(5) -0.0560(3) 0.0412(3) 0.0154(7) Uani 1 1 d .
C7 C 0.7347(6) 0.3147(4) -0.2255(3) 0.0244(9) Uani 1 1 d .
H7A H 0.6977 0.3863 -0.2867 0.037 Uiso 1 1 calc R
H7B H 0.6317 0.2616 -0.2199 0.037 Uiso 1 1 calc R
H7C H 0.8624 0.2731 -0.2462 0.037 Uiso 1 1 calc R
C8 C 0.7536(5) 0.3502(3) -0.1088(3) 0.0181(8) Uani 1 1 d .
C9 C 0.7587(5) 0.2583(3) 0.0013(3) 0.0156(8) Uani 1 1 d .
C10 C 0.7684(5) 0.2852(3) 0.1206(3) 0.0183(8) Uani 1 1 d .
C11 C 0.7547(7) 0.4098(4) 0.1402(4) 0.0282(10) Uani 1 1 d .
H11A H 0.7483 0.4087 0.2252 0.042 Uiso 1 1 calc R
H11B H 0.6345 0.4570 0.1018 0.042 Uiso 1 1 calc R
H11C H 0.8725 0.4455 0.1064 0.042 Uiso 1 1 calc R
N1 N 0.7575(4) 0.0569(3) 0.0683(3) 0.0159(7) Uani 1 1 d .
H1 H 0.7658 0.0646 0.1421 0.019 Uiso 1 1 calc R
N2 N 0.7522(4) 0.1495(3) -0.0180(3) 0.0163(7) Uani 1 1 d .
O1 O 0.7847(4) 0.2016(2) 0.2067(2) 0.0238(6) Uani 1 1 d .
O2 O 0.7650(5) 0.4550(2) -0.1065(2) 0.0297(7) Uani 1 1 d .
O10 O 0.5005(4) 0.1682(3) 0.4339(2) 0.0283(7) Uani 1 1 d .
O11 O 0.8674(4) -0.0620(2) 0.2994(2) 0.0252(7) Uani 1 1 d .
O12 O 0.5278(4) -0.1085(3) 0.3087(2) 0.0293(7) Uani 1 1 d .
O13 O 0.8025(4) -0.2669(2) 0.3511(2) 0.0241(6) Uani 1 1 d .
O20 O 0.9331(4) 0.2863(3) 0.4551(2) 0.0284(7) Uani 1 1 d .
O30 O 1.1950(4) 0.0300(2) 0.4117(2) 0.0229(6) Uani 1 1 d D
H30A H 1.2822 0.0909 0.4178 0.027 Uiso 1 1 calc RD
H30B H 1.2397 -0.0112 0.3467 0.027 Uiso 1 1 calc R
O40 O 0.6982(6) 0.5041(4) 0.4585(4) 0.0656(12) Uani 1 1 d DU
O50 O 0.2595(5) 0.3697(3) 0.3184(3) 0.0482(9) Uani 1 1 d U
Na1 Na 0.8472(2) 0.10657(13) 0.40159(13) 0.0207(4) Uani 1 1 d .
S1 S 0.73527(14) -0.14738(8) 0.28490(8) 0.0173(3) Uani 1 1 d .
H10A H 0.4957 0.1805 0.5046 0.026 Uiso 1 1 d .
H10B H 0.4350 0.2367 0.3955 0.026 Uiso 1 1 d .
H20A H 0.8478 0.3643 0.4480 0.026 Uiso 1 1 d .
H20B H 0.9841 0.2759 0.5230 0.026 Uiso 1 1 d .
H40A H 0.7225 0.5766 0.4037 0.026 Uiso 1 1 d .
H50A H 0.1327 0.3570 0.3480 0.026 Uiso 1 1 d .
H50B H 0.2472 0.4371 0.2546 0.026 Uiso 1 1 d .
H40B H 0.6005 0.4996 0.4183 0.026 Uiso 1 1 d D

loop_
_atom_site_aniso_label
_atom_site_aniso_U_11
_atom_site_aniso_U_22
_atom_site_aniso_U_33
_atom_site_aniso_U_23
_atom_site_aniso_U_13
_atom_site_aniso_U_12
C1 0.0104(18) 0.0207(19) 0.0161(18) -0.0048(15) 0.0002(14) -0.0018(14)
C2 0.0150(19) 0.0159(18) 0.022(2) -0.0031(15) 0.0013(15) -0.0023(14)
C3 0.017(2) 0.0195(19) 0.023(2) -0.0071(15) 0.0013(15) -0.0034(15)
C4 0.019(2) 0.027(2) 0.0167(19) -0.0079(16) 0.0023(15) -0.0009(16)
C5 0.019(2) 0.0203(19) 0.0157(19) -0.0012(15) 0.0017(15) -0.0036(15)
C6 0.0100(17) 0.0173(18) 0.0190(18) -0.0041(14) 0.0023(14) -0.0027(14)
C7 0.032(2) 0.022(2) 0.018(2) -0.0005(16) -0.0001(17) -0.0057(17)
C8 0.0149(19) 0.019(2) 0.0189(19) -0.0013(15) 0.0019(15) -0.0018(15)
C9 0.0124(18) 0.0169(18) 0.0168(19) -0.0016(14) 0.0015(14) -0.0029(14)
C10 0.0142(19) 0.0202(19) 0.0190(19) -0.0011(16) 0.0014(15) -0.0018(15)
C11 0.043(3) 0.022(2) 0.020(2) -0.0044(16) -0.0007(18) -0.0045(18)
N1 0.0174(16) 0.0175(16) 0.0125(15) -0.0018(12) 0.0018(12) -0.0034(12)
N2 0.0121(15) 0.0185(16) 0.0172(16) -0.0012(12) 0.0020(12) -0.0018(12)
O1 0.0339(17) 0.0195(14) 0.0176(14) -0.0018(11) -0.0006(12) -0.0045(12)
O2 0.049(2) 0.0174(15) 0.0223(15) -0.0009(11) 0.0014(13) -0.0061(13)
O10 0.0226(16) 0.0392(17) 0.0201(15) -0.0021(12) 0.0027(12) 0.0002(13)
O11 0.0344(17) 0.0240(15) 0.0193(14) -0.0033(11) -0.0037(12) -0.0122(12)
O12 0.0222(16) 0.0451(18) 0.0206(15) -0.0118(13) 0.0039(12) 0.0029(13)
O13 0.0351(17) 0.0198(14) 0.0163(14) 0.0004(11) -0.0017(12) -0.0054(12)
O20 0.0309(17) 0.0283(16) 0.0256(15) -0.0054(12) -0.0082(13) -0.0013(13)
O30 0.0241(15) 0.0236(14) 0.0212(14) -0.0058(11) 0.0023(11) -0.0023(11)
O40 0.0603(14) 0.0613(14) 0.0719(15) -0.0048(10) 0.0024(10) -0.0095(10)
O50 0.0441(12) 0.0485(12) 0.0458(12) 0.0046(9) 0.0010(9) -0.0061(9)
Na1 0.0195(8) 0.0239(8) 0.0174(8) -0.0012(6) 0.0005(6) -0.0031(6)
S1 0.0196(5) 0.0183(5) 0.0137(5) -0.0023(3) 0.0012(3) -0.0033(4)

loop_
_atom_type_symbol
_atom_type_description
_atom_type_scat_dispersion_real
_atom_type_scat_dispersion_imag
_atom_type_scat_source
C C 0.0033 0.0016 'International Tables Vol C Tables 4.2.6.8 and 6.1.1.4'
H H 0.0000 0.0000 'International Tables Vol C Tables 4.2.6.8 and 6.1.1.4'
N N 0.0061 0.0033 'International Tables Vol C Tables 4.2.6.8 and 6.1.1.4'
O O 0.0106 0.0060 'International Tables Vol C Tables 4.2.6.8 and 6.1.1.4'
Na Na 0.0362 0.0249 'International Tables Vol C Tables 4.2.6.8 and 6.1.1.4'
S S 0.1246 0.1234 'International Tables Vol C Tables 4.2.6.8 and 6.1.1.4'

loop_
_geom_angle_atom_site_label_1
_geom_angle_atom_site_label_2
_geom_angle_atom_site_label_3
_geom_angle
_geom_angle_site_symmetry_1
_geom_angle_site_symmetry_3
C2 C1 C6 119.1(3) . .
C2 C1 S1 118.3(3) . .
C6 C1 S1 122.6(3) . .
C3 C2 C1 120.7(3) . .
C3 C2 H2 119.7 . .
C1 C2 H2 119.7 . .
C4 C3 C2 119.6(3) . .
C4 C3 H3 120.2 . .
C2 C3 H3 120.2 . .
C3 C4 C5 120.8(4) . .
C3 C4 H4 119.6 . .
C5 C4 H4 119.6 . .
C4 C5 C6 120.2(3) . .
C4 C5 H5 119.9 . .
C6 C5 H5 119.9 . .
C5 C6 N1 120.5(3) . .
C5 C6 C1 119.7(3) . .
N1 C6 C1 119.8(3) . .
C8 C7 H7A 109.5 . .
C8 C7 H7B 109.5 . .
H7A C7 H7B 109.5 . .
C8 C7 H7C 109.5 . .
H7A C7 H7C 109.5 . .
H7B C7 H7C 109.5 . .
O2 C8 C9 121.2(3) . .
O2 C8 C7 119.4(3) . .
C9 C8 C7 119.4(3) . .
N2 C9 C8 113.0(3) . .
N2 C9 C10 123.6(3) . .
C8 C9 C10 123.5(3) . .
O1 C10 C9 118.6(3) . .
O1 C10 C11 119.1(3) . .
C9 C10 C11 122.3(3) . .
C10 C11 H11A 109.5 . .
C10 C11 H11B 109.5 . .
H11A C11 H11B 109.5 . .
C10 C11 H11C 109.5 . .
H11A C11 H11C 109.5 . .
H11B C11 H11C 109.5 . .
N2 N1 C6 118.7(3) . .
N2 N1 H1 120.7 . .
C6 N1 H1 120.7 . .
N1 N2 C9 121.7(3) . .
C10 O1 Na1 156.8(3) . .
Na1 O10 H10A 104.4 . .
Na1 O10 H10B 123.2 . .
H10A O10 H10B 100.5 . .
S1 O11 Na1 135.25(18) . .
Na1 O20 H20A 127.3 . .
Na1 O20 H20B 114.8 . .
H20A O20 H20B 103.0 . .
Na1 O30 Na1 92.24(10) . 2_756
Na1 O30 H30A 113.2 . .
Na1 O30 H30A 113.2 2_756 .
Na1 O30 H30B 113.2 . .
Na1 O30 H30B 113.2 2_756 .
H30A O30 H30B 110.6 . .
H40A O40 H40B 89.7 . .
H50A O50 H50B 108.9 . .
O1 Na1 O30 106.21(11) . .
O1 Na1 O10 85.38(11) . .
O30 Na1 O10 168.38(11) . .
O1 Na1 O20 92.70(10) . .
O30 Na1 O20 88.36(10) . .
O10 Na1 O20 90.31(11) . .
O1 Na1 O30 157.73(12) . 2_756
O30 Na1 O30 87.76(10) . 2_756
O10 Na1 O30 81.45(10) . 2_756
O20 Na1 O30 105.20(11) . 2_756
O1 Na1 O11 77.44(10) . .
O30 Na1 O11 76.59(10) . .
O10 Na1 O11 107.44(11) . .
O20 Na1 O11 158.66(12) . .
O30 Na1 O11 89.46(10) 2_756 .
O1 Na1 Na1 146.98(11) . 2_756
O30 Na1 Na1 44.23(7) . 2_756
O10 Na1 Na1 124.85(10) . 2_756
O20 Na1 Na1 99.39(9) . 2_756
O30 Na1 Na1 43.53(7) 2_756 2_756
O11 Na1 Na1 80.42(8) . 2_756
O11 S1 O12 113.10(18) . .
O11 S1 O13 112.20(16) . .
O12 S1 O13 112.18(17) . .
O11 S1 C1 106.58(17) . .
O12 S1 C1 106.09(17) . .
O13 S1 C1 106.06(16) . .

loop_
_geom_bond_atom_site_label_1
_geom_bond_atom_site_label_2
_geom_bond_distance
_geom_bond_site_symmetry_2
C1 C2 1.393(5) .
C1 C6 1.409(5) .
C1 S1 1.779(4) .
C2 C3 1.389(5) .
C2 H2 0.9500 .
C3 C4 1.379(5) .
C3 H3 0.9500 .
C4 C5 1.382(5) .
C4 H4 0.9500 .
C5 C6 1.388(5) .
C5 H5 0.9500 .
C6 N1 1.408(5) .
C7 C8 1.503(5) .
C7 H7A 0.9800 .
C7 H7B 0.9800 .
C7 H7C 0.9800 .
C8 O2 1.227(5) .
C8 C9 1.477(5) .
C9 N2 1.326(5) .
C9 C10 1.479(5) .
C10 O1 1.232(4) .
C10 C11 1.490(5) .
C11 H11A 0.9800 .
C11 H11B 0.9800 .
C11 H11C 0.9800 .
N1 N2 1.301(4) .
N1 H1 0.8800 .
O1 Na1 2.318(3) .
O10 Na1 2.403(3) .
O10 H10A 0.856 .
O10 H10B 0.890 .
O11 S1 1.451(3) .
O11 Na1 2.462(3) .
O12 S1 1.453(3) .
O13 S1 1.454(3) .
O20 Na1 2.427(3) .
O20 H20A 0.992 .
O20 H20B 0.845 .
O30 Na1 2.400(3) .
O30 Na1 2.431(3) 2_756
O30 H30A 0.9900 .
O30 H30B 0.9900 .
O40 H40A 0.970 .
O40 H40B 0.832 .
O50 H50A 0.933 .
O50 H50B 0.952 .
Na1 O30 2.430(3) 2_756
Na1 Na1 3.482(3) 2_756

loop_
_geom_hbond_atom_site_label_D
_geom_hbond_atom_site_label_H
_geom_hbond_atom_site_label_A
_geom_hbond_distance_DH
_geom_hbond_distance_HA
_geom_hbond_distance_DA
_geom_hbond_angle_DHA
_geom_hbond_site_symmetry_A
N1 H1 O1 0.88 1.90 2.564(4) 130.8 .
N1 H1 O11 0.88 2.15 2.812(4) 131.5 .
O30 H30A O10 0.99 1.86 2.821(4) 163.9 1_655
O30 H30B O12 0.99 2.20 2.954(4) 132.1 1_655
O10 H10A O12 0.856 2.158 2.920(4) 148.2(2) 2_656
O10 H10A S1 0.856 2.84 3.558(3) 142.32(19) 2_656
O10 H10B O50 0.890 1.891 2.773(4) 171.00 .
O20 H20A O40 0.992 1.811 2.796(5) 171.00 .
O20 H20B O13 0.845 2.057 2.861(4) 158.5(2) 2_756
O20 H20B S1 0.845 2.98 3.753(3) 153.20(19) 2_756
O40 H40A O13 0.970 1.927 2.849(5) 157.9(3) 1_565
O50 H50A O20 0.933 1.951 2.837(5) 157.6(2) 1_455
O50 H50B O2 0.952 1.895 2.832(4) 167.2(2) 2_665
